data_1559965
loop_
_publ_author_name
'Takano, M.'
'Matsudaira, T.'
'Kawai, E.'
'Kawashima, N.'
'Matsumoto, U.'
'Ogawa, T.'
'Takeuchi, M.'
'Kitaoka, S.'

_publ_section_title
;
 Effect of chemical composition on mass transfer in Y2Ti2O7 under oxygen
 potential gradient at high temperatures
;
_journal_name_full 'Journal of the Ceramic Society of Japan'
_journal_page_first 22
_journal_page_last 31
_journal_paper_doi 10.2109/jcersj2.20165
_journal_volume 129
_journal_year 2021
_chemical_formula_sum 'O7 Ti2 Y2'
_chemical_name_common 'Y2Ti2O7 Y/Ti=1.003'
_space_group_IT_number 227
_space_group_name_Hall '-F 4vw 2vw 3'
_space_group_name_H-M_alt 'F d -3 m :2'
_cell_angle_alpha 90.000000
_cell_angle_beta 90.000000
_cell_angle_gamma 90.000000
_cell_formula_units_Z 8
_cell_length_a 10.09750(2)
_cell_length_b 10.09750(2)
_cell_length_c 10.09750(2)
_cell_volume 1029.536(4)
_diffrn_ambient_pressure 100
_diffrn_ambient_temperature 298
_cod_data_source_file Y2Ti2O7-1003.cif
_cod_data_source_block Y2Ti2O7-1003
_cod_original_cell_volume 1029.536068
_cod_original_sg_symbol_H-M 'F d -3 m'
_cod_original_formula_sum 'Y2 Ti2 O7'
_cod_database_code 1559965

loop_
_space_group_symop_id
_space_group_symop_operation_xyz
1 x,y,z
2 -x,-y,-z
3 -x+3/4,-y+1/4,z+1/2
4 x+1/4,y+3/4,-z+1/2
5 -x+1/4,y+1/2,-z+3/4
6 x+3/4,-y+1/2,z+1/4
7 x+1/2,-y+3/4,-z+1/4
8 -x+1/2,y+1/4,z+3/4
9 z,x,y
10 -z,-x,-y
11 z+1/2,-x+3/4,-y+1/4
12 -z+1/2,x+1/4,y+3/4
13 -z+3/4,-x+1/4,y+1/2
14 z+1/4,x+3/4,-y+1/2
15 -z+1/4,x+1/2,-y+3/4
16 z+3/4,-x+1/2,y+1/4
17 y,z,x
18 -y,-z,-x
19 -y+1/4,z+1/2,-x+3/4
20 y+3/4,-z+1/2,x+1/4
21 y+1/2,-z+3/4,-x+1/4
22 -y+1/2,z+1/4,x+3/4
23 -y+3/4,-z+1/4,x+1/2
24 y+1/4,z+3/4,-x+1/2
25 y+3/4,x+1/4,-z+1/2
26 -y+1/4,-x+3/4,z+1/2
27 -y,-x,-z
28 y,x,z
29 y+1/4,-x+1/2,z+3/4
30 -y+3/4,x+1/2,-z+1/4
31 -y+1/2,x+3/4,z+1/4
32 y+1/2,-x+1/4,-z+3/4
33 x+3/4,z+1/4,-y+1/2
34 -x+1/4,-z+3/4,y+1/2
35 -x+1/2,z+3/4,y+1/4
36 x+1/2,-z+1/4,-y+3/4
37 -x,-z,-y
38 x,z,y
39 x+1/4,-z+1/2,y+3/4
40 -x+3/4,z+1/2,-y+1/4
41 z+3/4,y+1/4,-x+1/2
42 -z+1/4,-y+3/4,x+1/2
43 z+1/4,-y+1/2,x+3/4
44 -z+3/4,y+1/2,-x+1/4
45 -z+1/2,y+3/4,x+1/4
46 z+1/2,-y+1/4,-x+3/4
47 -z,-y,-x
48 z,y,x
49 x,y+1/2,z+1/2
50 -x,-y+1/2,-z+1/2
51 -x+3/4,-y+3/4,z
52 x+1/4,y+1/4,-z
53 -x+1/4,y,-z+1/4
54 x+3/4,-y,z+3/4
55 x+1/2,-y+1/4,-z+3/4
56 -x+1/2,y+3/4,z+1/4
57 z,x+1/2,y+1/2
58 -z,-x+1/2,-y+1/2
59 z+1/2,-x+1/4,-y+3/4
60 -z+1/2,x+3/4,y+1/4
61 -z+3/4,-x+3/4,y
62 z+1/4,x+1/4,-y
63 -z+1/4,x,-y+1/4
64 z+3/4,-x,y+3/4
65 y,z+1/2,x+1/2
66 -y,-z+1/2,-x+1/2
67 -y+1/4,z,-x+1/4
68 y+3/4,-z,x+3/4
69 y+1/2,-z+1/4,-x+3/4
70 -y+1/2,z+3/4,x+1/4
71 -y+3/4,-z+3/4,x
72 y+1/4,z+1/4,-x
73 y+3/4,x+3/4,-z
74 -y+1/4,-x+1/4,z
75 -y,-x+1/2,-z+1/2
76 y,x+1/2,z+1/2
77 y+1/4,-x,z+1/4
78 -y+3/4,x,-z+3/4
79 -y+1/2,x+1/4,z+3/4
80 y+1/2,-x+3/4,-z+1/4
81 x+3/4,z+3/4,-y
82 -x+1/4,-z+1/4,y
83 -x+1/2,z+1/4,y+3/4
84 x+1/2,-z+3/4,-y+1/4
85 -x,-z+1/2,-y+1/2
86 x,z+1/2,y+1/2
87 x+1/4,-z,y+1/4
88 -x+3/4,z,-y+3/4
89 z+3/4,y+3/4,-x
90 -z+1/4,-y+1/4,x
91 z+1/4,-y,x+1/4
92 -z+3/4,y,-x+3/4
93 -z+1/2,y+1/4,x+3/4
94 z+1/2,-y+3/4,-x+1/4
95 -z,-y+1/2,-x+1/2
96 z,y+1/2,x+1/2
97 x+1/2,y,z+1/2
98 -x+1/2,-y,-z+1/2
99 -x+1/4,-y+1/4,z
100 x+3/4,y+3/4,-z
101 -x+3/4,y+1/2,-z+1/4
102 x+1/4,-y+1/2,z+3/4
103 x,-y+3/4,-z+3/4
104 -x,y+1/4,z+1/4
105 z+1/2,x,y+1/2
106 -z+1/2,-x,-y+1/2
107 z,-x+3/4,-y+3/4
108 -z,x+1/4,y+1/4
109 -z+1/4,-x+1/4,y
110 z+3/4,x+3/4,-y
111 -z+3/4,x+1/2,-y+1/4
112 z+1/4,-x+1/2,y+3/4
113 y+1/2,z,x+1/2
114 -y+1/2,-z,-x+1/2
115 -y+3/4,z+1/2,-x+1/4
116 y+1/4,-z+1/2,x+3/4
117 y,-z+3/4,-x+3/4
118 -y,z+1/4,x+1/4
119 -y+1/4,-z+1/4,x
120 y+3/4,z+3/4,-x
121 y+1/4,x+1/4,-z
122 -y+3/4,-x+3/4,z
123 -y+1/2,-x,-z+1/2
124 y+1/2,x,z+1/2
125 y+3/4,-x+1/2,z+1/4
126 -y+1/4,x+1/2,-z+3/4
127 -y,x+3/4,z+3/4
128 y,-x+1/4,-z+1/4
129 x+1/4,z+1/4,-y
130 -x+3/4,-z+3/4,y
131 -x,z+3/4,y+3/4
132 x,-z+1/4,-y+1/4
133 -x+1/2,-z,-y+1/2
134 x+1/2,z,y+1/2
135 x+3/4,-z+1/2,y+1/4
136 -x+1/4,z+1/2,-y+3/4
137 z+1/4,y+1/4,-x
138 -z+3/4,-y+3/4,x
139 z+3/4,-y+1/2,x+1/4
140 -z+1/4,y+1/2,-x+3/4
141 -z,y+3/4,x+3/4
142 z,-y+1/4,-x+1/4
143 -z+1/2,-y,-x+1/2
144 z+1/2,y,x+1/2
145 x+1/2,y+1/2,z
146 -x+1/2,-y+1/2,-z
147 -x+1/4,-y+3/4,z+1/2
148 x+3/4,y+1/4,-z+1/2
149 -x+3/4,y,-z+3/4
150 x+1/4,-y,z+1/4
151 x,-y+1/4,-z+1/4
152 -x,y+3/4,z+3/4
153 z+1/2,x+1/2,y
154 -z+1/2,-x+1/2,-y
155 z,-x+1/4,-y+1/4
156 -z,x+3/4,y+3/4
157 -z+1/4,-x+3/4,y+1/2
158 z+3/4,x+1/4,-y+1/2
159 -z+3/4,x,-y+3/4
160 z+1/4,-x,y+1/4
161 y+1/2,z+1/2,x
162 -y+1/2,-z+1/2,-x
163 -y+3/4,z,-x+3/4
164 y+1/4,-z,x+1/4
165 y,-z+1/4,-x+1/4
166 -y,z+3/4,x+3/4
167 -y+1/4,-z+3/4,x+1/2
168 y+3/4,z+1/4,-x+1/2
169 y+1/4,x+3/4,-z+1/2
170 -y+3/4,-x+1/4,z+1/2
171 -y+1/2,-x+1/2,-z
172 y+1/2,x+1/2,z
173 y+3/4,-x,z+3/4
174 -y+1/4,x,-z+1/4
175 -y,x+1/4,z+1/4
176 y,-x+3/4,-z+3/4
177 x+1/4,z+3/4,-y+1/2
178 -x+3/4,-z+1/4,y+1/2
179 -x,z+1/4,y+1/4
180 x,-z+3/4,-y+3/4
181 -x+1/2,-z+1/2,-y
182 x+1/2,z+1/2,y
183 x+3/4,-z,y+3/4
184 -x+1/4,z,-y+1/4
185 z+1/4,y+3/4,-x+1/2
186 -z+3/4,-y+1/4,x+1/2
187 z+3/4,-y,x+3/4
188 -z+1/4,y,-x+1/4
189 -z,y+1/4,x+1/4
190 z,-y+3/4,-x+3/4
191 -z+1/2,-y+1/2,-x
192 z+1/2,y+1/2,x

loop_
_atom_site_label
_atom_site_occupancy
_atom_site_fract_x
_atom_site_fract_y
_atom_site_fract_z
_atom_site_adp_type
_atom_site_U_iso_or_equiv
_atom_site_type_symbol
Y 0.9842(10) 0.500000 0.500000 0.500000 Uiso 0.00692(7) Y
TiY 0.0158(10) 0.500000 0.500000 0.500000 Uiso 0.00692(7) Ti
YTi 0.0173(10) 0.000000 0.000000 0.000000 Uiso 0.00559(9) Y
Ti 0.9827(10) 0.000000 0.000000 0.000000 Uiso 0.00559(9) Ti
O1 0.9998(10) 0.32812(9) 0.125000 0.125000 Uiso 0.00733(25) O
O2 1.0 0.375000 0.375000 0.375000 Uiso 0.00313(54) O
